data_2235480
loop_
_publ_author_name
'Sirajuddin, Muhammad'
'Ali, Saqib'
'Tahir, M. Nawaz'

_publ_section_title
;
 1-(2-Methoxyphenyl)-1<i>H</i>-pyrrole-2,5-dione
;
_journal_coeditor_code HB6853
_journal_issue 7
_journal_name_full 'Acta Crystallographica Section E'
_journal_page_first o2282
_journal_paper_doi 10.1107/S1600536812026888
_journal_volume 68
_journal_year 2012
_chemical_formula_iupac 'C11 H9 N O3'
_chemical_formula_moiety 'C11 H9 N O3'
_chemical_formula_sum 'C11 H9 N O3'
_chemical_formula_weight 203.19
_chemical_name_systematic
;
1-(2-Methoxyphenyl)-1<i>H</i>-pyrrole-2,5-dione
;
_space_group_IT_number 14
_symmetry_cell_setting monoclinic
_symmetry_space_group_name_Hall '-P 2ybc'
_symmetry_space_group_name_H-M 'P 1 21/c 1'
_atom_sites_solution_hydrogens geom
_atom_sites_solution_primary direct
_atom_sites_solution_secondary difmap
_audit_creation_method SHELXL-97
_cell_angle_alpha 90
_cell_angle_beta 101.067(7)
_cell_angle_gamma 90
_cell_formula_units_Z 4
_cell_length_a 12.7018(15)
_cell_length_b 10.2689(12)
_cell_length_c 7.4695(8)
_cell_measurement_reflns_used 1267
_cell_measurement_temperature 296(2)
_cell_measurement_theta_max 26.00
_cell_measurement_theta_min 1.63
_cell_volume 956.15(19)
_computing_cell_refinement 'SAINT (Bruker, 2007)'
_computing_data_collection 'APEX2 (Bruker, 2007)'
_computing_data_reduction 'SAINT (Bruker, 2007)'
_computing_molecular_graphics 'ORTEP-3 for Windows (Farrugia, 1997) and PLATON (Spek, 2009)'
_computing_publication_material 'WinGX (Farrugia, 1999) and PLATON (Spek, 2009)'
_computing_structure_refinement 'SHELXL97 (Sheldrick, 2008)'
_computing_structure_solution 'SHELXS97 (Sheldrick, 2008)'
_diffrn_ambient_temperature 296(2)
_diffrn_detector_area_resol_mean 8.00
_diffrn_measured_fraction_theta_full 0.997
_diffrn_measured_fraction_theta_max 0.997
_diffrn_measurement_device_type 'Bruker Kappa APEXII CCD'
_diffrn_measurement_method \w
_diffrn_radiation_monochromator graphite
_diffrn_radiation_source 'fine-focus sealed tube'
_diffrn_radiation_type MoK\a
_diffrn_radiation_wavelength 0.71073
_diffrn_reflns_av_R_equivalents 0.0295
_diffrn_reflns_av_sigmaI/netI 0.0332
_diffrn_reflns_limit_h_max 15
_diffrn_reflns_limit_h_min -12
_diffrn_reflns_limit_k_max 9
_diffrn_reflns_limit_k_min -12
_diffrn_reflns_limit_l_max 9
_diffrn_reflns_limit_l_min -9
_diffrn_reflns_number 7388
_diffrn_reflns_theta_full 26.00
_diffrn_reflns_theta_max 26.00
_diffrn_reflns_theta_min 1.94
_diffrn_standards_number 0
_exptl_absorpt_coefficient_mu 0.104
_exptl_absorpt_correction_T_max 0.977
_exptl_absorpt_correction_T_min 0.969
_exptl_absorpt_correction_type multi-scan
_exptl_absorpt_process_details '(SADABS; Bruker, 2005)'
_exptl_crystal_colour 'light yellow'
_exptl_crystal_density_diffrn 1.412
_exptl_crystal_density_method 'not measured'
_exptl_crystal_description prism
_exptl_crystal_F_000 424
_exptl_crystal_size_max 0.30
_exptl_crystal_size_mid 0.25
_exptl_crystal_size_min 0.23
_refine_diff_density_max 0.108
_refine_diff_density_min -0.187
_refine_ls_goodness_of_fit_ref 1.014
_refine_ls_hydrogen_treatment constr
_refine_ls_matrix_type full
_refine_ls_number_parameters 137
_refine_ls_number_reflns 1887
_refine_ls_number_restraints 0
_refine_ls_restrained_S_all 1.014
_refine_ls_R_factor_all 0.0710
_refine_ls_R_factor_gt 0.0407
_refine_ls_shift/su_max 0.000
_refine_ls_shift/su_mean 0.000
_refine_ls_structure_factor_coef Fsqd
_refine_ls_weighting_details 'calc w=1/[\s^2^(Fo^2^)+(0.0510P)^2^+0.1053P] where P=(Fo^2^+2Fc^2^)/3'
_refine_ls_weighting_scheme calc
_refine_ls_wR_factor_gt 0.0952
_refine_ls_wR_factor_ref 0.1120
_reflns_number_gt 1267
_reflns_number_total 1887
_reflns_threshold_expression I>2\s(I)
_cod_data_source_file hb6853.cif
_cod_data_source_block I
_cod_original_cell_volume 956.16(19)
_cod_original_sg_symbol_H-M 'P 21/c'
_cod_database_code 2235480
_cod_database_fobs_code 2235480

loop_
_symmetry_equiv_pos_site_id
_symmetry_equiv_pos_as_xyz
1 x,y,z
2 -x,1/2+y,1/2-z
3 -x,-y,-z
4 x,1/2-y,1/2+z

loop_
_atom_site_type_symbol
_atom_site_label
_atom_site_fract_x
_atom_site_fract_y
_atom_site_fract_z
_atom_site_U_iso_or_equiv
_atom_site_adp_type
_atom_site_calc_flag
_atom_site_refinement_flags
_atom_site_occupancy
_atom_site_symmetry_multiplicity
O O1 0.20496(11) 0.44118(13) -0.18267(18) 0.0604(4) Uani d . 1 1
O O2 0.08846(11) 0.44793(14) 0.1941(2) 0.0692(5) Uani d . 1 1
O O3 0.28200(11) 0.79126(14) 0.0549(2) 0.0724(5) Uani d . 1 1
N N1 0.20700(11) 0.59539(14) 0.11254(19) 0.0438(4) Uani d . 1 1
C C1 0.29485(14) 0.51130(17) 0.1042(3) 0.0447(4) Uani d . 1 1
C C2 0.29351(15) 0.43286(17) -0.0476(3) 0.0476(5) Uani d . 1 1
C C3 0.38002(18) 0.35292(19) -0.0525(3) 0.0619(6) Uani d . 1 1
H H3 0.3800 0.2986 -0.1522 0.074 Uiso calc R 1 1
C C4 0.46654(18) 0.3536(2) 0.0903(4) 0.0708(7) Uani d . 1 1
H H4 0.5250 0.3001 0.0854 0.085 Uiso calc R 1 1
C C5 0.46810(18) 0.4312(2) 0.2383(3) 0.0698(7) Uani d . 1 1
H H5 0.5271 0.4308 0.3338 0.084 Uiso calc R 1 1
C C6 0.38151(16) 0.5103(2) 0.2455(3) 0.0577(5) Uani d . 1 1
H H6 0.3818 0.5633 0.3465 0.069 Uiso calc R 1 1
C C7 0.2079(2) 0.3746(2) -0.3493(3) 0.0789(7) Uani d . 1 1
H H7A 0.2684 0.4044 -0.3978 0.118 Uiso calc R 1 1
H H7B 0.1430 0.3920 -0.4355 0.118 Uiso calc R 1 1
H H7C 0.2142 0.2827 -0.3267 0.118 Uiso calc R 1 1
C C8 0.11142(15) 0.55756(19) 0.1598(2) 0.0478(5) Uani d . 1 1
C C9 0.04849(15) 0.6775(2) 0.1639(3) 0.0556(5) Uani d . 1 1
H H9 -0.0208 0.6816 0.1871 0.067 Uiso calc R 1 1
C C10 0.10532(15) 0.7772(2) 0.1297(3) 0.0560(5) Uani d . 1 1
H H10 0.0840 0.8639 0.1280 0.067 Uiso calc R 1 1
C C11 0.20922(15) 0.72958(18) 0.0941(2) 0.0489(5) Uani d . 1 1

loop_
_atom_site_aniso_label
_atom_site_aniso_U_11
_atom_site_aniso_U_22
_atom_site_aniso_U_33
_atom_site_aniso_U_12
_atom_site_aniso_U_13
_atom_site_aniso_U_23
O1 0.0631(9) 0.0606(9) 0.0594(9) 0.0035(7) 0.0164(7) -0.0146(7)
O2 0.0603(9) 0.0562(9) 0.0953(12) -0.0116(7) 0.0252(8) 0.0111(8)
O3 0.0643(9) 0.0516(9) 0.1068(12) -0.0081(8) 0.0303(9) 0.0103(8)
N1 0.0435(8) 0.0362(8) 0.0552(9) -0.0021(7) 0.0183(7) -0.0045(7)
C1 0.0419(10) 0.0386(10) 0.0578(12) 0.0002(8) 0.0198(9) 0.0032(8)
C2 0.0498(11) 0.0381(10) 0.0600(12) 0.0010(9) 0.0232(10) 0.0045(8)
C3 0.0695(14) 0.0451(12) 0.0814(15) 0.0089(11) 0.0403(13) 0.0056(10)
C4 0.0571(14) 0.0572(15) 0.107(2) 0.0192(11) 0.0393(14) 0.0293(14)
C5 0.0532(13) 0.0739(16) 0.0824(17) 0.0082(12) 0.0137(12) 0.0250(14)
C6 0.0539(12) 0.0576(13) 0.0621(13) -0.0011(10) 0.0125(10) 0.0076(10)
C7 0.0974(18) 0.0750(16) 0.0687(15) -0.0085(14) 0.0271(13) -0.0231(12)
C8 0.0437(11) 0.0507(12) 0.0504(11) -0.0071(9) 0.0129(9) -0.0012(9)
C9 0.0436(10) 0.0657(14) 0.0598(12) 0.0055(10) 0.0155(9) -0.0050(10)
C10 0.0547(12) 0.0471(12) 0.0665(13) 0.0090(10) 0.0123(10) -0.0067(9)
C11 0.0497(11) 0.0431(11) 0.0546(11) -0.0018(9) 0.0121(9) -0.0012(9)

loop_
_atom_type_symbol
_atom_type_description
_atom_type_scat_dispersion_real
_atom_type_scat_dispersion_imag
_atom_type_scat_source
C C 0.0033 0.0016 'International Tables Vol C Tables 4.2.6.8 and 6.1.1.4'
H H 0.0000 0.0000 'International Tables Vol C Tables 4.2.6.8 and 6.1.1.4'
N N 0.0061 0.0033 'International Tables Vol C Tables 4.2.6.8 and 6.1.1.4'
O O 0.0106 0.0060 'International Tables Vol C Tables 4.2.6.8 and 6.1.1.4'

loop_
_geom_angle_atom_site_label_1
_geom_angle_atom_site_label_2
_geom_angle_atom_site_label_3
_geom_angle
C2 O1 C7 117.40(17)
C8 N1 C11 109.89(15)
C8 N1 C1 125.12(15)
C11 N1 C1 124.64(15)
C6 C1 C2 120.45(18)
C6 C1 N1 119.44(17)
C2 C1 N1 120.10(17)
O1 C2 C3 124.53(18)
O1 C2 C1 116.59(16)
C3 C2 C1 118.9(2)
C4 C3 C2 119.9(2)
C4 C3 H3 120.1
C2 C3 H3 120.1
C5 C4 C3 121.2(2)
C5 C4 H4 119.4
C3 C4 H4 119.4
C4 C5 C6 119.4(2)
C4 C5 H5 120.3
C6 C5 H5 120.3
C1 C6 C5 120.3(2)
C1 C6 H6 119.9
C5 C6 H6 119.9
O1 C7 H7A 109.5
O1 C7 H7B 109.5
H7A C7 H7B 109.5
O1 C7 H7C 109.5
H7A C7 H7C 109.5
H7B C7 H7C 109.5
O2 C8 N1 125.28(18)
O2 C8 C9 128.61(18)
N1 C8 C9 106.09(16)
C10 C9 C8 109.24(17)
C10 C9 H9 125.4
C8 C9 H9 125.4
C9 C10 C11 108.73(17)
C9 C10 H10 125.6
C11 C10 H10 125.6
O3 C11 N1 125.41(17)
O3 C11 C10 128.60(18)
N1 C11 C10 105.98(16)

loop_
_geom_bond_atom_site_label_1
_geom_bond_atom_site_label_2
_geom_bond_distance
O1 C2 1.362(2)
O1 C7 1.426(2)
O2 C8 1.203(2)
O3 C11 1.202(2)
N1 C8 1.383(2)
N1 C11 1.386(2)
N1 C1 1.422(2)
C1 C6 1.371(3)
C1 C2 1.388(3)
C2 C3 1.378(3)
C3 C4 1.377(3)
C3 H3 0.9300
C4 C5 1.360(3)
C4 H4 0.9300
C5 C6 1.377(3)
C5 H5 0.9300
C6 H6 0.9300
C7 H7A 0.9600
C7 H7B 0.9600
C7 H7C 0.9600
C8 C9 1.471(3)
C9 C10 1.307(3)
C9 H9 0.9300
C10 C11 1.479(3)
C10 H10 0.9300

loop_
_geom_torsion_atom_site_label_1
_geom_torsion_atom_site_label_2
_geom_torsion_atom_site_label_3
_geom_torsion_atom_site_label_4
_geom_torsion
C8 N1 C1 C6 -100.8(2)
C11 N1 C1 C6 71.7(2)
C8 N1 C1 C2 80.5(2)
C11 N1 C1 C2 -107.0(2)
C7 O1 C2 C3 -8.0(3)
C7 O1 C2 C1 172.00(17)
C6 C1 C2 O1 -179.12(16)
N1 C1 C2 O1 -0.4(2)
C6 C1 C2 C3 0.9(3)
N1 C1 C2 C3 179.59(15)
O1 C2 C3 C4 178.86(17)
C1 C2 C3 C4 -1.1(3)
C2 C3 C4 C5 0.7(3)
C3 C4 C5 C6 0.1(3)
C2 C1 C6 C5 -0.1(3)
N1 C1 C6 C5 -178.87(17)
C4 C5 C6 C1 -0.3(3)
C11 N1 C8 O2 -176.12(18)
C1 N1 C8 O2 -2.7(3)
C11 N1 C8 C9 2.25(19)
C1 N1 C8 C9 175.70(16)
O2 C8 C9 C10 175.7(2)
N1 C8 C9 C10 -2.6(2)
C8 C9 C10 C11 1.9(2)
C8 N1 C11 O3 179.57(19)
C1 N1 C11 O3 6.1(3)
C8 N1 C11 C10 -1.15(19)
C1 N1 C11 C10 -174.64(16)
C9 C10 C11 O3 178.7(2)
C9 C10 C11 N1 -0.5(2)

loop_
_cod_related_entry_id
_cod_related_entry_database
_cod_related_entry_code
1 ChemSpider 88174
